data_4341276
loop_
_publ_author_name
'Xu, Jungu'
'Kuang, Xiaojun'
'V\'eron, Emmanuel'
'Allix, Mathieu'
'Suchomel, Matthew R.'
'Porcher, Florence'
'Liang, Chaolun'
'Pan, Fengjuan'
'Wu, Mingmei'

_publ_section_title
;
 Localization of Oxygen Interstitials in CeSrGa3O7+\d Melilite.
;
_journal_issue 21
_journal_name_full 'Inorganic chemistry'
_journal_page_first 11589
_journal_page_last 11597
_journal_paper_doi 10.1021/ic501662p
_journal_volume 53
_journal_year 2014
_chemical_formula_sum 'Ce Ga3 O7.38 Sr'
_chemical_formula_weight 555.06
_chemical_name_mineral CeSrGa3O7.39
_space_group_IT_number 113
_symmetry_space_group_name_Hall 'P -4 2ab'
_symmetry_space_group_name_H-M 'P -4 21 m'
_cell_angle_alpha 90
_cell_angle_beta 90
_cell_angle_gamma 90
_cell_formula_units_Z 2
_cell_length_a 8.02391(4)
_cell_length_b 8.02391(4)
_cell_length_c 5.23601(3)
_cell_measurement_temperature 293(2)
_cell_volume 337.111(3)
_diffrn_ambient_temperature 293(2)
_diffrn_measured_fraction_theta_full 1.000
_diffrn_radiation_wavelength 1.225
_cod_data_source_file ic501662p_si_002.cif
_cod_data_source_block CeSrGa3O7.39
_cod_depositor_comments 'Adding full bibliography for 4341276.cif.'
_cod_original_cell_volume 337.111(4)
_cod_original_sg_symbol_H-M P-421m
_cod_original_formula_sum 'Ce1 Ga3 O7.38 Sr1'
_cod_database_code 4341276

loop_
_symmetry_equiv_pos_as_xyz
'x, y, z '
'-x+1/2, y+1/2, -z '
'-y, x, -z '
'-y+1/2, -x+1/2, z '
'y, -x, -z '
'y+1/2, x+1/2, z '
'-x, -y, z '
'x+1/2, -y+1/2, -z '

loop_
_atom_site_label
_atom_site_type_symbol
_atom_site_symmetry_multiplicity
_atom_site_fract_x
_atom_site_fract_y
_atom_site_fract_z
_atom_site_occupancy
_atom_site_B_iso_or_equiv
Sr1 Sr 8 0.34947(13) 0.17599(12) 0.5090(2) 0.2264725 1.44959
Ce1 Ce 8 0.34947(13) 0.17599(12) 0.5090(2) 0.2264725 1.44959
Sr1L Sr 8 0.3963(12) 0.2272(11) 0.479(3) 0.0235275 1.44959
Ce1L Ce 8 0.3963(12) 0.2272(11) 0.479(3) 0.0235275 1.44959
Ga1 Ga 2 0 0 0 0.90589 0.94909
Ga1L Ga 8 0.052(2) -0.025(4) -0.061(3) 0.0235275 0.94909
Ga2 Ga 4 0.14319(6) 0.35681(6) 0.97328(16) 1 2.37438
O1 O 2 0.5 0 0.1942(3) 1 2.37234
O21 O 8 0.1800(5) 0.3576(4) 0.2986(5) 0.25 2.04539
O22 O 8 0.1389(4) 0.4061(4) 0.3096(6) 0.25 2.04539
O3 O 8 0.07873(14) 0.16379(14) 0.7805(2) 0.90589 3.44757
O3L O 8 0.1942(8) 0.1490(9) 0.8531(12) 0.09411 0.70258
O4 O 8 0.3168(9) 0.6004(10) 0.7039(14) 0.09411 1.5175

loop_
_geom_angle_atom_site_label_1
_geom_angle_atom_site_label_2
_geom_angle_atom_site_label_3
_geom_angle
O3 Ga1 O4 36.30(7)

loop_
_geom_bond_atom_site_label_1
_geom_bond_atom_site_label_2
_geom_bond_distance
Ga1 O3 4.3391(11)
Ga2 O1 5.7475(13)
Ga2 O3 1.920(1)
